data_7020703
loop_
_publ_author_name
'Kielland, Nicola'
'Escudero-Ad\'an, Eduardo C'
'Mart\'inez Belmonte, Marta'
'Kleij, Arjan W.'

_publ_section_title
;
 Unsymmetrical octanuclear Schiff base clusters: synthesis,
 characterization and catalysis.
;
_journal_issue 5
_journal_name_full 'Dalton transactions (Cambridge, England : 2003)'
_journal_page_first 1427
_journal_page_last 1436
_journal_paper_doi 10.1039/c2dt31723k
_journal_volume 42
_journal_year 2013
_chemical_formula_sum 'C39.75 H27.25 N6 O10 Zn4'
_chemical_formula_weight 1010.41
_chemical_name_systematic
;
?
;
_space_group_IT_number 148
_symmetry_cell_setting trigonal
_symmetry_space_group_name_Hall '-R 3'
_symmetry_space_group_name_H-M 'R -3 :H'
_atom_sites_solution_hydrogens geom
_atom_sites_solution_primary direct
_atom_sites_solution_secondary difmap
_audit_creation_method SHELXL-97
_cell_angle_alpha 90.00
_cell_angle_beta 90.00
_cell_angle_gamma 120.00
_cell_formula_units_Z 36
_cell_length_a 57.3214(15)
_cell_length_b 57.3214(15)
_cell_length_c 15.4613(5)
_cell_measurement_reflns_used 9372
_cell_measurement_temperature 100(2)
_cell_measurement_theta_max 26.39
_cell_measurement_theta_min 2.22
_cell_volume 43996(2)
_computing_cell_refinement 'Bruker APEX2 v2011.4-0'
_computing_data_collection 'Bruker APEX2 v2011.4-0'
_computing_data_reduction 'Bruker SAINT V7.60A'
_computing_molecular_graphics 'Bruker SHELXTL'
_computing_publication_material 'Bruker SHELXTL'
_computing_structure_refinement 'SHELXS-97 (Sheldrick, 2008)'
_computing_structure_solution Sir2011
_diffrn_ambient_temperature 100(2)
_diffrn_detector_area_resol_mean 512
_diffrn_detector_type '4K CCD area detector APEX II'
_diffrn_measured_fraction_theta_full 0.996
_diffrn_measured_fraction_theta_max 0.996
_diffrn_measurement_device_type 'Kappa 4-axis goniometer bruker-nonius'
_diffrn_measurement_method
;
Fullsphere data collection, phi and omega scans
;
_diffrn_measurement_specimen_support 'magnetic support whith MicroMount'
_diffrn_radiation_monochromator 'Multilayer Montel 200 mirrors'
_diffrn_radiation_type MoK\a
_diffrn_radiation_wavelength 0.71073
_diffrn_reflns_av_R_equivalents 0.0901
_diffrn_reflns_av_sigmaI/netI 0.0563
_diffrn_reflns_limit_h_max 71
_diffrn_reflns_limit_h_min -71
_diffrn_reflns_limit_k_max 71
_diffrn_reflns_limit_k_min -71
_diffrn_reflns_limit_l_max 19
_diffrn_reflns_limit_l_min -19
_diffrn_reflns_number 131369
_diffrn_reflns_theta_full 26.47
_diffrn_reflns_theta_max 26.47
_diffrn_reflns_theta_min 0.71
_diffrn_source 'rotating anode X-ray tube'
_diffrn_source_current 70
_diffrn_source_power 50
_diffrn_source_size '3 mm x 0.3 mm fine focus'
_diffrn_source_type 'Bruker-Nonius FR 591'
_exptl_absorpt_coefficient_mu 1.993
_exptl_absorpt_correction_T_max 0.8256
_exptl_absorpt_correction_T_min 0.6913
_exptl_absorpt_correction_type empirical
_exptl_absorpt_process_details
;
SADABS Version 2008/1 Bruker-Nonius
Blessing, Acta Cryst. (1995) A51 33-38
;
_exptl_crystal_colour yellow
_exptl_crystal_density_diffrn 1.373
_exptl_crystal_density_method 'not measured'
_exptl_crystal_description block
_exptl_crystal_F_000 18279
_exptl_crystal_size_max 0.20
_exptl_crystal_size_mid 0.10
_exptl_crystal_size_min 0.10
_platon_squeeze_details
;
;
_refine_diff_density_max 1.344
_refine_diff_density_min -0.648
_refine_diff_density_rms 0.139
_refine_ls_extinction_method none
_refine_ls_goodness_of_fit_ref 1.046
_refine_ls_hydrogen_treatment noref
_refine_ls_matrix_type full
_refine_ls_number_parameters 1090
_refine_ls_number_reflns 20143
_refine_ls_number_restraints 1826
_refine_ls_restrained_S_all 1.047
_refine_ls_R_factor_all 0.0766
_refine_ls_R_factor_gt 0.0643
_refine_ls_shift/su_max 0.002
_refine_ls_shift/su_mean 0.000
_refine_ls_structure_factor_coef Fsqd
_refine_ls_weighting_details 'calc w=1/[\s^2^(Fo^2^)+(0.0849P)^2^+469.9820P] where P=(Fo^2^+2Fc^2^)/3'
_refine_ls_weighting_scheme calc
_refine_ls_wR_factor_gt 0.1724
_refine_ls_wR_factor_ref 0.1815
_reflns_number_gt 16357
_reflns_number_total 20143
_reflns_threshold_expression >2sigma(I)
_cod_data_source_file c2dt31723k.txt
_cod_data_source_block ak877_0m-sr
_cod_depositor_comments
;
The following automatic conversions were performed:
'_diffrn_measurement_specimen_suppport' tag replaced with
'_diffrn_measurement_specimen_support'.

Automatic conversion script
Id: cif_correct_tags 1440 2010-10-19 06:21:57Z saulius 

The following automatic conversions were performed:

'_symmetry_cell_setting' value 'Trigonal' changed to 'trigonal'
according to /home/saulius/struct/CIF-dictionaries/cif_core.dic
dictionary named 'cif_core.dic' version 2.4.2 from 2011-04-26.

Automatic conversion script
Id: cif_fix_values 1891 2012-01-12 08:04:46Z andrius 
;
_cod_original_sg_symbol_H-M R-3
_cod_database_code 7020703

loop_
_symmetry_equiv_pos_as_xyz
'x, y, z'
'-y, x-y, z'
'-x+y, -x, z'
'x+2/3, y+1/3, z+1/3'
'-y+2/3, x-y+1/3, z+1/3'
'-x+y+2/3, -x+1/3, z+1/3'
'x+1/3, y+2/3, z+2/3'
'-y+1/3, x-y+2/3, z+2/3'
'-x+y+1/3, -x+2/3, z+2/3'
'-x, -y, -z'
'y, -x+y, -z'
'x-y, x, -z'
'-x+2/3, -y+1/3, -z+1/3'
'y+2/3, -x+y+1/3, -z+1/3'
'x-y+2/3, x+1/3, -z+1/3'
'-x+1/3, -y+2/3, -z+2/3'
'y+1/3, -x+y+2/3, -z+2/3'
'x-y+1/3, x+2/3, -z+2/3'

loop_
_atom_site_label
_atom_site_type_symbol
_atom_site_fract_x
_atom_site_fract_y
_atom_site_fract_z
_atom_site_U_iso_or_equiv
_atom_site_adp_type
_atom_site_occupancy
_atom_site_symmetry_multiplicity
_atom_site_calc_flag
_atom_site_refinement_flags
_atom_site_disorder_assembly
_atom_site_disorder_group
C1A C 0.59711(9) 0.09324(10) 1.1333(3) 0.0323(9) Uani 1 1 d U . .
C2A C 0.58178(11) 0.10140(12) 1.1792(4) 0.0406(11) Uani 1 1 d U . .
H2A H 0.5845 0.1190 1.1701 0.049 Uiso 1 1 calc R . .
C3A C 0.56251(11) 0.08460(12) 1.2382(4) 0.0421(11) Uani 1 1 d U . .
H3A H 0.5516 0.0903 1.2674 0.050 Uiso 1 1 calc R . .
C4A C 0.55937(11) 0.06017(12) 1.2537(4) 0.0426(11) Uani 1 1 d U . .
H4A H 0.5459 0.0486 1.2935 0.051 Uiso 1 1 calc R . .
C5A C 0.57558(10) 0.05105(11) 1.2121(3) 0.0362(10) Uani 1 1 d U . .
C6A C 0.59490(9) 0.06792(10) 1.1494(3) 0.0316(9) Uani 1 1 d U A .
C7A C 0.57293(11) 0.02665(12) 1.2432(4) 0.0427(11) Uani 1 1 d U . .
H7A H 0.5592 0.0168 1.2845 0.051 Uiso 1 1 calc R . .
C8A C 0.58748(14) -0.00461(12) 1.2668(4) 0.0520(12) Uani 1 1 d U . .
C9A C 0.57622(14) -0.01039(13) 1.3465(4) 0.0602(13) Uani 0.50 1 d PU A 2
H9A H 0.5672 -0.0018 1.3701 0.072 Uiso 0.50 1 calc PR A 2
N3A N 0.57622(14) -0.01039(13) 1.3465(4) 0.0602(13) Uani 0.50 1 d PU A 1
C10A C 0.57887(18) -0.02931(16) 1.3895(5) 0.0724(17) Uani 1 1 d U . .
H10A H 0.5703 -0.0349 1.4442 0.087 Uiso 1 1 calc R A 1
C11A C 0.59331(18) -0.04125(15) 1.3595(5) 0.0718(16) Uani 1 1 d U A .
H11A H 0.5959 -0.0532 1.3956 0.086 Uiso 1 1 calc R B 1
C12A C 0.60409(15) -0.03546(13) 1.2750(5) 0.0657(13) Uani 0.50 1 d PU A 1
H12A H 0.6136 -0.0437 1.2519 0.079 Uiso 0.50 1 calc PR A 1
N4A N 0.60409(15) -0.03546(13) 1.2750(5) 0.0657(13) Uani 0.50 1 d PU A 2
C13A C 0.60014(13) -0.01733(12) 1.2278(4) 0.0504(12) Uani 1 1 d U A .
C14A C 0.61297(12) -0.02432(11) 1.0899(4) 0.0438(12) Uani 1 1 d U A .
H14A H 0.6101 -0.0410 1.1116 0.053 Uiso 1 1 calc R . .
C15A C 0.62050(12) -0.01830(11) 0.9999(4) 0.0431(11) Uani 1 1 d U . .
C16A C 0.62243(13) -0.03826(12) 0.9525(4) 0.0509(13) Uani 1 1 d U . .
H16A H 0.6202 -0.0538 0.9816 0.061 Uiso 1 1 calc R . .
C17A C 0.62739(14) -0.03576(13) 0.8659(4) 0.0531(14) Uani 1 1 d U . .
H17A H 0.6284 -0.0496 0.8351 0.064 Uiso 1 1 calc R . .
C18A C 0.63096(12) -0.01271(12) 0.8224(4) 0.0490(13) Uani 1 1 d U . .
H18A H 0.6349 -0.0107 0.7623 0.059 Uiso 1 1 calc R . .
C19A C 0.62878(11) 0.00718(11) 0.8664(4) 0.0393(11) Uani 1 1 d U A .
C20A C 0.62438(10) 0.00511(10) 0.9582(4) 0.0347(10) Uani 1 1 d U A .
N1A N 0.58784(10) 0.01660(9) 1.2199(3) 0.0423(10) Uani 1 1 d U A .
N2A N 0.60978(10) -0.00875(9) 1.1433(3) 0.0420(10) Uani 1 1 d U . .
O1A O 0.61531(7) 0.10911(7) 1.0733(2) 0.0325(7) Uani 1 1 d U . .
O2A O 0.61113(6) 0.06191(6) 1.1063(2) 0.0290(7) Uani 1 1 d U . .
O3A O 0.62320(7) 0.02565(7) 0.9952(2) 0.0318(7) Uani 1 1 d U . .
O4A O 0.63068(8) 0.02865(7) 0.8252(2) 0.0383(8) Uani 1 1 d U . .
C1B C 0.69038(10) 0.11965(12) 1.1646(3) 0.0390(11) Uani 1 1 d U A .
C2B C 0.70972(12) 0.12068(14) 1.2208(4) 0.0493(13) Uani 1 1 d U . .
H2B H 0.7055 0.1057 1.2573 0.059 Uiso 1 1 calc R . .
C3B C 0.73555(13) 0.14361(15) 1.2243(5) 0.0642(17) Uani 1 1 d U . .
H3B H 0.7485 0.1443 1.2640 0.077 Uiso 1 1 calc R . .
C4B C 0.74185(15) 0.16478(16) 1.1705(5) 0.0690(18) Uani 1 1 d U . .
H4B H 0.7596 0.1798 1.1709 0.083 Uiso 1 1 calc R . .
C5B C 0.72255(12) 0.16476(14) 1.1146(4) 0.0541(14) Uani 1 1 d U . .
C6B C 0.69640(10) 0.14208(11) 1.1110(4) 0.0397(11) Uani 1 1 d U A .
C7B C 0.73161(13) 0.18794(13) 1.0608(4) 0.0543(14) Uani 1 1 d U . .
H7B H 0.7501 0.2014 1.0648 0.065 Uiso 1 1 calc R . .
C8B C 0.72797(12) 0.21512(12) 0.9547(4) 0.0488(12) Uani 1 1 d U . .
N3B N 0.74981(11) 0.23856(12) 0.9773(4) 0.0548(12) Uani 0.50 1 d PU C 1
C9B C 0.74981(11) 0.23856(12) 0.9773(4) 0.0548(12) Uani 0.50 1 d PU C 2
H9B H 0.7589 0.2403 1.0303 0.066 Uiso 0.50 1 calc PR C 2
C10B C 0.75851(13) 0.26000(14) 0.9205(5) 0.0606(15) Uani 1 1 d U . .
H10B H 0.7741 0.2767 0.9343 0.073 Uiso 1 1 calc R C 1
C11B C 0.74541(14) 0.25769(15) 0.8466(5) 0.0629(15) Uani 1 1 d U C .
H11B H 0.7521 0.2729 0.8093 0.076 Uiso 1 1 calc R D 1
C12B C 0.72250(12) 0.23420(12) 0.8222(4) 0.0583(13) Uani 0.50 1 d PU C 1
H12B H 0.7132 0.2330 0.7700 0.070 Uiso 0.50 1 calc PR C 1
N4B N 0.72250(12) 0.23420(12) 0.8222(4) 0.0583(13) Uani 0.50 1 d PU C 2
C13B C 0.71405(12) 0.21283(12) 0.8773(4) 0.0499(12) Uani 1 1 d U C .
C14B C 0.68104(11) 0.18026(11) 0.7867(4) 0.0444(12) Uani 1 1 d U C .
H14B H 0.6918 0.1911 0.7401 0.053 Uiso 1 1 calc R . .
C15B C 0.65548(11) 0.15685(10) 0.7654(4) 0.0391(11) Uani 1 1 d U . .
C16B C 0.64829(11) 0.15315(11) 0.6791(4) 0.0425(12) Uani 1 1 d U . .
H16B H 0.6610 0.1645 0.6371 0.051 Uiso 1 1 calc R . .
C17B C 0.62331(11) 0.13347(11) 0.6527(4) 0.0416(11) Uani 1 1 d U . .
H17B H 0.6188 0.1312 0.5930 0.050 Uiso 1 1 calc R . .
C18B C 0.60443(11) 0.11676(11) 0.7145(4) 0.0385(11) Uani 1 1 d U . .
H18B H 0.5868 0.1037 0.6967 0.046 Uiso 1 1 calc R . .
C19B C 0.61119(10) 0.11912(10) 0.8012(3) 0.0331(10) Uani 1 1 d U A .
C20B C 0.63716(10) 0.13895(10) 0.8295(3) 0.0338(10) Uani 1 1 d U A .
N1B N 0.71671(9) 0.19209(10) 1.0068(3) 0.0468(11) Uani 1 1 d U A .
N2B N 0.69047(9) 0.18768(9) 0.8640(3) 0.0436(10) Uani 1 1 d U . .
O1B O 0.66588(7) 0.09800(7) 1.1581(2) 0.0348(7) Uani 1 1 d U . .
O2B O 0.67661(7) 0.13931(7) 1.0586(2) 0.0365(8) Uani 1 1 d U . .
O3B O 0.64205(6) 0.14004(7) 0.9134(2) 0.0333(7) Uani 1 1 d U . .
O4B O 0.59325(6) 0.10344(7) 0.8631(2) 0.0327(7) Uani 1 1 d U . .
C1C C 0.52829(11) 0.04379(12) 0.7299(4) 0.0444(12) Uani 1 1 d U A .
C2C C 0.50374(13) 0.03563(14) 0.6900(5) 0.0573(15) Uani 1 1 d U . .
H2C H 0.4890 0.0339 0.7233 0.069 Uiso 1 1 calc R . .
C3C C 0.50032(15) 0.02994(17) 0.6018(5) 0.0690(17) Uani 1 1 d U . .
H3C H 0.4832 0.0237 0.5757 0.083 Uiso 1 1 calc R . .
C4C C 0.52153(15) 0.03326(18) 0.5531(5) 0.0740(18) Uani 1 1 d U . .
H4C H 0.5190 0.0296 0.4929 0.089 Uiso 1 1 calc R . .
C5C C 0.54761(14) 0.04224(16) 0.5906(4) 0.0603(15) Uani 1 1 d U . .
C6C C 0.55088(11) 0.04710(12) 0.6806(4) 0.0437(12) Uani 1 1 d U A .
C7C C 0.56934(14) 0.04968(16) 0.5318(4) 0.0614(16) Uani 1 1 d U . .
H7C H 0.5652 0.0474 0.4718 0.074 Uiso 1 1 calc R . .
C8C C 0.61438(14) 0.06929(15) 0.4908(4) 0.0570(14) Uani 1 1 d U . .
N3C N 0.60952(13) 0.06496(15) 0.4038(4) 0.0671(14) Uani 0.50 1 d PU E 1
C9C C 0.60952(13) 0.06496(15) 0.4038(4) 0.0671(14) Uani 0.50 1 d PU E 2
H9C H 0.5917 0.0539 0.3831 0.081 Uiso 0.50 1 calc PR E 2
C10C C 0.63015(15) 0.07647(18) 0.3483(5) 0.0743(18) Uani 1 1 d U . .
H10C H 0.6271 0.0724 0.2884 0.089 Uiso 1 1 calc R E 1
C11C C 0.65588(17) 0.09434(19) 0.3777(5) 0.0791(19) Uani 1 1 d U E .
H11C H 0.6699 0.1040 0.3372 0.095 Uiso 1 1 calc R F 1
C12C C 0.66116(14) 0.09820(15) 0.4627(4) 0.0675(14) Uani 0.50 1 d PU E 1
H12C H 0.6791 0.1096 0.4824 0.081 Uiso 0.50 1 calc PR E 1
N4C N 0.66116(14) 0.09820(15) 0.4627(4) 0.0675(14) Uani 0.50 1 d PU E 2
C13C C 0.64099(13) 0.08588(14) 0.5197(4) 0.0525(13) Uani 1 1 d U E .
C14C C 0.66752(12) 0.10381(11) 0.6413(4) 0.0426(11) Uani 1 1 d U E .
H14C H 0.6816 0.1141 0.6014 0.051 Uiso 1 1 calc R . .
C15C C 0.67432(11) 0.10744(11) 0.7314(4) 0.0385(11) Uani 1 1 d U . .
C16C C 0.70174(11) 0.12541(11) 0.7504(4) 0.0452(12) Uani 1 1 d U . .
H16C H 0.7140 0.1344 0.7044 0.054 Uiso 1 1 calc R . .
C17C C 0.71086(12) 0.13009(12) 0.8329(4) 0.0491(13) Uani 1 1 d U . .
H17C H 0.7294 0.1422 0.8445 0.059 Uiso 1 1 calc R . .
C18C C 0.69280(10) 0.11699(11) 0.9015(4) 0.0410(11) Uani 1 1 d U . .
H18C H 0.6992 0.1202 0.9594 0.049 Uiso 1 1 calc R . .
C19C C 0.66600(10) 0.09954(10) 0.8849(3) 0.0335(10) Uani 1 1 d U A .
C20C C 0.65574(10) 0.09381(9) 0.7990(3) 0.0318(9) Uani 1 1 d U A .
N1C N 0.59408(11) 0.05919(12) 0.5531(3) 0.0527(12) Uani 1 1 d U A .
N2C N 0.64394(10) 0.08780(10) 0.6095(3) 0.0417(10) Uani 1 1 d U . .
O1C O 0.53225(7) 0.04899(8) 0.8145(2) 0.0383(8) Uani 1 1 d U . .
O2C O 0.57376(6) 0.05527(7) 0.7234(2) 0.0333(7) Uani 1 1 d U . .
O3C O 0.62974(6) 0.07582(6) 0.7894(2) 0.0284(7) Uani 1 1 d U . .
O4C O 0.64829(6) 0.08527(7) 0.9495(2) 0.0301(7) Uani 1 1 d U . .
C1D C 0.56503(9) 0.02487(10) 0.9673(3) 0.0343(10) Uani 1 1 d U A .
C2D C 0.56249(10) 0.00033(11) 0.9898(4) 0.0387(11) Uani 1 1 d U . .
H2D H 0.5739 -0.0052 0.9637 0.046 Uiso 1 1 calc R . .
C3D C 0.54340(11) -0.01633(12) 1.0500(4) 0.0433(12) Uani 1 1 d U . .
H3D H 0.5419 -0.0330 1.0659 0.052 Uiso 1 1 calc R . .
C4D C 0.52700(11) -0.00841(11) 1.0853(4) 0.0416(11) Uani 1 1 d U . .
H4D H 0.5136 -0.0200 1.1253 0.050 Uiso 1 1 calc R . .
C5D C 0.52894(10) 0.01660(11) 1.0650(3) 0.0366(10) Uani 1 1 d U . .
C6D C 0.54892(9) 0.03415(10) 1.0053(3) 0.0314(9) Uani 1 1 d U A .
C7D C 0.50980(10) 0.02195(12) 1.1059(4) 0.0405(11) Uani 1 1 d U . .
H7D H 0.4970 0.0084 1.1432 0.049 Uiso 1 1 calc R . .
C8D C 0.48781(11) 0.04585(13) 1.1378(4) 0.0443(11) Uani 1 1 d U . .
N3D N 0.46626(13) 0.02520(14) 1.1799(4) 0.0632(13) Uani 0.50 1 d PU G 1
C9D C 0.46626(13) 0.02520(14) 1.1799(4) 0.0632(13) Uani 0.50 1 d PU G 2
H9D H 0.4649 0.0081 1.1882 0.076 Uiso 0.50 1 calc PR G 2
C10D C 0.44625(15) 0.03069(17) 1.2099(5) 0.0684(16) Uani 1 1 d U . .
H10D H 0.4307 0.0169 1.2380 0.082 Uiso 1 1 calc R G 1
C11D C 0.44902(14) 0.05530(17) 1.1992(5) 0.0662(16) Uani 1 1 d U G .
H11D H 0.4350 0.0582 1.2197 0.079 Uiso 1 1 calc R H 1
C12D C 0.47023(12) 0.07580(14) 1.1615(4) 0.0570(12) Uani 0.50 1 d PU G 1
H12D H 0.4716 0.0929 1.1557 0.068 Uiso 0.50 1 calc PR G 1
N4D N 0.47023(12) 0.07580(14) 1.1615(4) 0.0570(12) Uani 0.50 1 d PU G 2
C13D C 0.48965(11) 0.07124(13) 1.1318(4) 0.0478(12) Uani 1 1 d U G .
C14D C 0.51994(12) 0.11663(13) 1.1039(4) 0.0483(12) Uani 1 1 d U G .
H14D H 0.5073 0.1201 1.1324 0.058 Uiso 1 1 calc R . .
C15D C 0.54495(12) 0.13992(13) 1.0764(4) 0.0465(12) Uani 1 1 d U . .
C16D C 0.54828(13) 0.16537(14) 1.0974(4) 0.0538(14) Uani 1 1 d U . .
H16D H 0.5336 0.1664 1.1213 0.065 Uiso 1 1 calc R . .
C17D C 0.57221(15) 0.18850(15) 1.0840(5) 0.0618(15) Uani 1 1 d U . .
H17D H 0.5741 0.2055 1.0983 0.074 Uiso 1 1 calc R . .
C18D C 0.59407(14) 0.18691(14) 1.0487(5) 0.0568(14) Uani 1 1 d U . .
H18D H 0.6109 0.2029 1.0406 0.068 Uiso 1 1 calc R . .
C19D C 0.59139(12) 0.16247(12) 1.0261(4) 0.0457(12) Uani 1 1 d U A .
C20D C 0.56636(11) 0.13790(12) 1.0389(4) 0.0409(11) Uani 1 1 d U A .
N1D N 0.50848(8) 0.04368(10) 1.0964(3) 0.0402(10) Uani 1 1 d U A .
N2D N 0.51320(10) 0.09184(11) 1.0934(3) 0.0457(10) Uani 1 1 d U . .
O1D O 0.58277(6) 0.04086(6) 0.9050(2) 0.0295(7) Uani 1 1 d U . .
O2D O 0.55339(6) 0.05836(7) 0.9812(2) 0.0327(7) Uani 1 1 d U . .
O3D O 0.56536(7) 0.11538(7) 1.0148(2) 0.0369(8) Uani 1 1 d U . .
O4D O 0.61199(8) 0.16053(8) 0.9924(3) 0.0440(9) Uani 1 1 d U . .
Zn1 Zn 0.644287(10) 0.099711(11) 1.06027(4) 0.02912(13) Uani 1 1 d . A .
Zn2 Zn 0.614493(12) 0.028841(12) 1.11788(4) 0.03395(14) Uani 1 1 d . A .
Zn3 Zn 0.620443(10) 0.050154(11) 0.90055(3) 0.02795(13) Uani 1 1 d . A .
Zn4 Zn 0.676212(12) 0.165749(12) 0.97636(4) 0.03899(16) Uani 1 1 d . A .
Zn5 Zn 0.603776(11) 0.123061(11) 0.97591(4) 0.03215(14) Uani 1 1 d . A .
Zn6 Zn 0.609461(12) 0.063311(13) 0.67804(4) 0.03699(15) Uani 1 1 d . A .
Zn7 Zn 0.570069(10) 0.064101(11) 0.85290(4) 0.02918(13) Uani 1 1 d . A .
Zn8 Zn 0.533983(12) 0.077333(13) 1.02223(4) 0.03765(15) Uani 1 1 d . A .
C1 C 0.6661(3) 0.0400(4) 1.2264(11) 0.082(6) Uani 0.70 1 d PDU A 1
H1A H 0.6829 0.0456 1.1945 0.122 Uiso 0.70 1 calc PR A 1
H1B H 0.6558 0.0203 1.2299 0.122 Uiso 0.70 1 calc PR A 1
H1C H 0.6703 0.0476 1.2848 0.122 Uiso 0.70 1 calc PR A 1
C1' C 0.6586(10) 0.0397(13) 1.255(2) 0.082(6) Uani 0.30 1 d PDU A 2
H1'1 H 0.6553 0.0215 1.2423 0.122 Uiso 0.30 1 calc PR A 2
H1'2 H 0.6482 0.0392 1.3058 0.122 Uiso 0.30 1 calc PR A 2
H1'3 H 0.6779 0.0517 1.2658 0.122 Uiso 0.30 1 calc PR A 2
C2 C 0.6601(3) 0.1813(3) 1.1430(10) 0.060(4) Uani 0.50 1 d PU A .
H2E H 0.6475 0.1625 1.1588 0.090 Uiso 0.50 1 calc PR . .
H2F H 0.6544 0.1931 1.1704 0.090 Uiso 0.50 1 calc PR . .
H2G H 0.6782 0.1863 1.1629 0.090 Uiso 0.50 1 calc PR . .
C3 C 0.60069(17) 0.00675(15) 0.6199(5) 0.069(2) Uani 1 1 d U A .
H3E H 0.5818 -0.0008 0.6030 0.103 Uiso 1 1 calc R . .
H3F H 0.6035 -0.0076 0.6425 0.103 Uiso 1 1 calc R . .
H3G H 0.6123 0.0150 0.5695 0.103 Uiso 1 1 calc R . .
C4 C 0.53005(12) 0.10287(12) 0.8559(4) 0.0489(14) Uani 1 1 d . A .
H4E H 0.5253 0.1149 0.8862 0.073 Uiso 1 1 calc R . .
H4F H 0.5230 0.0999 0.7967 0.073 Uiso 1 1 calc R . .
H4G H 0.5497 0.1111 0.8543 0.073 Uiso 1 1 calc R . .
O1 O 0.65061(7) 0.04939(8) 1.1827(2) 0.0417(9) Uani 1 1 d D . .
O2 O 0.66023(9) 0.18438(9) 1.0451(3) 0.0608(12) Uani 1 1 d . . .
O3 O 0.60718(8) 0.02651(8) 0.6848(2) 0.0439(9) Uani 1 1 d . . .
O4 O 0.51852(7) 0.07745(8) 0.9008(2) 0.0399(8) Uani 1 1 d . . .

loop_
_atom_site_aniso_label
_atom_site_aniso_U_11
_atom_site_aniso_U_22
_atom_site_aniso_U_33
_atom_site_aniso_U_23
_atom_site_aniso_U_13
_atom_site_aniso_U_12
C1A 0.0297(19) 0.041(2) 0.029(2) -0.0010(17) -0.0012(16) 0.0196(17)
C2A 0.040(2) 0.051(2) 0.037(2) 0.000(2) 0.0018(19) 0.027(2)
C3A 0.039(2) 0.059(3) 0.034(2) -0.002(2) 0.0028(19) 0.028(2)
C4A 0.032(2) 0.058(3) 0.035(2) 0.007(2) 0.0053(19) 0.0203(19)
C5A 0.030(2) 0.046(2) 0.031(2) 0.0050(19) 0.0011(17) 0.0179(17)
C6A 0.0279(19) 0.041(2) 0.024(2) -0.0016(17) -0.0020(16) 0.0154(17)
C7A 0.037(2) 0.049(2) 0.037(2) 0.009(2) 0.006(2) 0.0177(19)
C8A 0.062(3) 0.045(2) 0.045(2) 0.006(2) 0.002(2) 0.024(2)
C9A 0.072(2) 0.055(2) 0.049(2) 0.0093(19) 0.008(2) 0.0288(19)
N3A 0.072(2) 0.055(2) 0.049(2) 0.0093(19) 0.008(2) 0.0288(19)
C10A 0.090(3) 0.064(3) 0.057(3) 0.011(2) 0.006(3) 0.034(2)
C11A 0.093(3) 0.060(3) 0.061(3) 0.017(2) -0.007(3) 0.037(2)
C12A 0.079(3) 0.057(2) 0.063(2) 0.0100(19) -0.006(2) 0.0352(19)
N4A 0.079(3) 0.057(2) 0.063(2) 0.0100(19) -0.006(2) 0.0352(19)
C13A 0.062(3) 0.046(2) 0.045(2) 0.007(2) -0.004(2) 0.029(2)
C14A 0.050(2) 0.040(2) 0.045(2) 0.007(2) -0.005(2) 0.025(2)
C15A 0.046(2) 0.042(2) 0.044(2) 0.0022(19) -0.007(2) 0.0244(19)
C16A 0.063(3) 0.044(2) 0.054(3) 0.002(2) -0.006(2) 0.034(2)
C17A 0.064(3) 0.048(2) 0.057(3) -0.005(2) -0.002(2) 0.036(2)
C18A 0.053(3) 0.051(2) 0.048(3) -0.005(2) 0.000(2) 0.030(2)
C19A 0.041(2) 0.042(2) 0.040(2) -0.0001(19) -0.0021(19) 0.0237(19)
C20A 0.034(2) 0.037(2) 0.038(2) 0.0003(18) -0.0018(18) 0.0211(17)
N1A 0.049(2) 0.044(2) 0.034(2) 0.0084(17) 0.0033(18) 0.0230(18)
N2A 0.048(2) 0.037(2) 0.039(2) 0.0056(17) -0.0018(18) 0.0203(17)
O1A 0.0325(16) 0.0389(17) 0.0293(17) 0.0009(13) 0.0015(13) 0.0203(14)
O2A 0.0279(15) 0.0355(16) 0.0251(16) 0.0036(13) 0.0019(12) 0.0169(13)
O3A 0.0320(15) 0.0339(16) 0.0291(17) 0.0028(13) 0.0000(13) 0.0161(13)
O4A 0.0463(18) 0.0420(18) 0.0323(18) 0.0019(14) 0.0033(15) 0.0265(15)
C1B 0.032(2) 0.053(2) 0.030(2) -0.0062(19) -0.0012(18) 0.0199(18)
C2B 0.042(2) 0.062(3) 0.038(3) 0.000(2) -0.008(2) 0.022(2)
C3B 0.045(3) 0.076(3) 0.059(3) 0.003(3) -0.021(2) 0.021(2)
C4B 0.050(3) 0.071(3) 0.065(3) 0.004(3) -0.016(2) 0.015(2)
C5B 0.040(2) 0.058(3) 0.049(3) -0.001(2) -0.009(2) 0.014(2)
C6B 0.033(2) 0.048(2) 0.033(2) -0.0037(19) -0.0035(18) 0.0164(18)
C7B 0.042(2) 0.055(3) 0.051(3) -0.002(2) -0.006(2) 0.012(2)
C8B 0.039(2) 0.048(2) 0.051(2) -0.003(2) 0.005(2) 0.0154(18)
N3B 0.044(2) 0.052(2) 0.057(2) -0.0079(18) 0.0056(18) 0.0163(17)
C9B 0.044(2) 0.052(2) 0.057(2) -0.0079(18) 0.0056(18) 0.0163(17)
C10B 0.047(3) 0.054(3) 0.067(3) -0.005(2) 0.012(2) 0.014(2)
C11B 0.059(3) 0.055(3) 0.065(3) -0.001(2) 0.010(2) 0.021(2)
C12B 0.055(2) 0.053(2) 0.060(2) 0.0015(19) 0.0065(19) 0.0215(17)
N4B 0.055(2) 0.053(2) 0.060(2) 0.0015(19) 0.0065(19) 0.0215(17)
C13B 0.041(2) 0.049(2) 0.052(3) -0.002(2) 0.006(2) 0.0170(19)
C14B 0.039(2) 0.042(2) 0.044(3) 0.004(2) 0.008(2) 0.0146(19)
C15B 0.038(2) 0.036(2) 0.039(2) 0.0078(18) 0.0050(18) 0.0156(17)
C16B 0.043(2) 0.041(2) 0.038(2) 0.008(2) 0.007(2) 0.0169(19)
C17B 0.046(2) 0.039(2) 0.034(2) 0.0053(19) 0.0028(19) 0.0169(19)
C18B 0.040(2) 0.037(2) 0.036(2) 0.0023(19) -0.0020(19) 0.0166(18)
C19B 0.033(2) 0.031(2) 0.034(2) 0.0047(17) 0.0023(17) 0.0147(16)
C20B 0.034(2) 0.033(2) 0.034(2) 0.0036(17) 0.0022(17) 0.0162(16)
N1B 0.039(2) 0.046(2) 0.047(2) -0.0036(19) 0.0009(18) 0.0149(17)
N2B 0.035(2) 0.041(2) 0.045(2) 0.0035(18) 0.0061(17) 0.0120(16)
O1B 0.0278(15) 0.0458(18) 0.0283(17) -0.0015(14) -0.0031(13) 0.0166(14)
O2B 0.0315(16) 0.0410(17) 0.0314(17) -0.0025(14) -0.0021(14) 0.0139(14)
O3B 0.0253(15) 0.0346(16) 0.0334(17) 0.0016(14) 0.0012(13) 0.0100(13)
O4B 0.0283(15) 0.0318(16) 0.0305(17) 0.0041(13) 0.0007(13) 0.0093(13)
C1C 0.034(2) 0.053(3) 0.038(2) 0.004(2) -0.0031(18) 0.0157(19)
C2C 0.040(2) 0.071(3) 0.054(3) 0.001(3) -0.006(2) 0.023(2)
C3C 0.051(3) 0.088(3) 0.057(3) 0.000(3) -0.011(2) 0.026(3)
C4C 0.059(3) 0.090(4) 0.056(3) -0.003(3) -0.010(2) 0.025(3)
C5C 0.050(2) 0.077(3) 0.040(2) -0.001(2) -0.006(2) 0.022(2)
C6C 0.033(2) 0.053(2) 0.035(2) 0.002(2) -0.0024(18) 0.0140(19)
C7C 0.052(2) 0.082(3) 0.036(3) -0.004(3) -0.008(2) 0.023(2)
C8C 0.053(2) 0.076(3) 0.044(2) -0.003(2) -0.001(2) 0.034(2)
N3C 0.057(2) 0.088(3) 0.050(2) -0.004(2) 0.0015(19) 0.0310(19)
C9C 0.057(2) 0.088(3) 0.050(2) -0.004(2) 0.0015(19) 0.0310(19)
C10C 0.060(3) 0.100(3) 0.051(3) -0.002(3) 0.004(2) 0.031(3)
C11C 0.065(3) 0.100(4) 0.055(3) -0.004(3) 0.005(3) 0.028(3)
C12C 0.059(2) 0.084(3) 0.051(2) -0.001(2) 0.0052(19) 0.0301(19)
N4C 0.059(2) 0.084(3) 0.051(2) -0.001(2) 0.0052(19) 0.0301(19)
C13C 0.049(2) 0.071(3) 0.042(2) 0.000(2) 0.0024(19) 0.033(2)
C14C 0.048(2) 0.043(2) 0.036(2) 0.004(2) 0.0088(19) 0.022(2)
C15C 0.041(2) 0.037(2) 0.034(2) -0.0004(18) 0.0068(18) 0.0164(18)
C16C 0.041(2) 0.042(2) 0.040(2) -0.002(2) 0.012(2) 0.0116(19)
C17C 0.038(2) 0.048(3) 0.044(3) -0.009(2) 0.008(2) 0.008(2)
C18C 0.034(2) 0.045(2) 0.034(2) -0.008(2) 0.0034(19) 0.0120(18)
C19C 0.0315(19) 0.033(2) 0.030(2) -0.0007(17) 0.0042(17) 0.0121(16)
C20C 0.0328(19) 0.0302(19) 0.030(2) -0.0007(17) 0.0040(17) 0.0141(16)
N1C 0.050(2) 0.073(3) 0.034(2) -0.001(2) -0.0038(18) 0.030(2)
N2C 0.049(2) 0.051(2) 0.0284(19) 0.0014(17) 0.0041(17) 0.0271(18)
O1C 0.0265(15) 0.0486(19) 0.0326(17) 0.0039(15) -0.0013(13) 0.0134(14)
O2C 0.0282(15) 0.0420(17) 0.0228(16) 0.0016(14) -0.0021(12) 0.0124(13)
O3C 0.0280(14) 0.0330(15) 0.0211(15) 0.0017(12) 0.0000(12) 0.0129(12)
O4C 0.0267(14) 0.0345(16) 0.0218(15) -0.0013(13) 0.0014(12) 0.0098(13)
C1D 0.0242(19) 0.040(2) 0.032(2) 0.0053(18) -0.0019(17) 0.0107(16)
C2D 0.032(2) 0.039(2) 0.039(2) 0.0044(19) -0.0069(18) 0.0137(18)
C3D 0.038(2) 0.043(2) 0.040(3) 0.009(2) -0.005(2) 0.0138(19)
C4D 0.034(2) 0.043(2) 0.035(2) 0.012(2) -0.0034(19) 0.0105(18)
C5D 0.0263(19) 0.042(2) 0.031(2) 0.0041(18) -0.0001(17) 0.0095(17)
C6D 0.0243(18) 0.035(2) 0.028(2) 0.0041(17) -0.0035(16) 0.0101(16)
C7D 0.031(2) 0.050(2) 0.032(2) 0.004(2) 0.0019(18) 0.0134(19)
C8D 0.034(2) 0.060(2) 0.037(2) -0.003(2) 0.0009(18) 0.0218(18)
N3D 0.054(2) 0.069(2) 0.054(2) -0.002(2) 0.0103(19) 0.0209(18)
C9D 0.054(2) 0.069(2) 0.054(2) -0.002(2) 0.0103(19) 0.0209(18)
C10D 0.053(3) 0.080(3) 0.055(3) -0.007(3) 0.013(2) 0.021(2)
C11D 0.050(3) 0.083(3) 0.062(3) -0.011(3) 0.006(2) 0.031(2)
C12D 0.046(2) 0.073(2) 0.058(2) -0.004(2) 0.0017(18) 0.0335(18)
N4D 0.046(2) 0.073(2) 0.058(2) -0.004(2) 0.0017(18) 0.0335(18)
C13D 0.038(2) 0.065(2) 0.042(2) -0.005(2) -0.0023(19) 0.0269(19)
C14D 0.042(2) 0.065(3) 0.046(3) -0.004(2) -0.002(2) 0.033(2)
C15D 0.046(2) 0.057(2) 0.045(3) -0.004(2) -0.004(2) 0.033(2)
C16D 0.056(3) 0.063(3) 0.057(3) -0.004(2) -0.004(2) 0.041(2)
C17D 0.068(3) 0.060(3) 0.069(3) -0.008(3) -0.003(3) 0.041(2)
C18D 0.059(3) 0.052(3) 0.066(3) -0.002(2) 0.001(2) 0.033(2)
C19D 0.044(2) 0.048(2) 0.051(3) 0.000(2) -0.003(2) 0.0265(19)
C20D 0.039(2) 0.050(2) 0.039(2) -0.001(2) -0.0025(19) 0.0262(18)
N1D 0.0279(18) 0.056(2) 0.030(2) -0.0046(18) -0.0006(15) 0.0160(17)
N2D 0.041(2) 0.060(2) 0.043(2) -0.001(2) -0.0003(18) 0.0300(18)
O1D 0.0227(14) 0.0314(15) 0.0296(16) 0.0058(13) 0.0004(12) 0.0099(12)
O2D 0.0260(15) 0.0404(17) 0.0287(17) 0.0037(14) 0.0019(13) 0.0145(13)
O3D 0.0326(16) 0.0442(18) 0.0395(19) -0.0007(15) -0.0001(14) 0.0234(14)
O4D 0.0417(18) 0.0397(18) 0.053(2) -0.0003(16) 0.0026(16) 0.0222(15)
Zn1 0.0244(3) 0.0375(3) 0.0234(3) -0.0015(2) -0.0014(2) 0.0139(2)
Zn2 0.0353(3) 0.0391(3) 0.0286(3) 0.0061(2) 0.0014(2) 0.0195(2)
Zn3 0.0263(3) 0.0324(3) 0.0242(3) 0.0013(2) -0.0006(2) 0.0140(2)
Zn4 0.0285(3) 0.0382(3) 0.0400(4) -0.0006(3) -0.0006(2) 0.0089(2)
Zn5 0.0286(3) 0.0360(3) 0.0318(3) 0.0018(2) -0.0011(2) 0.0162(2)
Zn6 0.0360(3) 0.0535(4) 0.0215(3) 0.0004(3) -0.0007(2) 0.0223(3)
Zn7 0.0235(2) 0.0351(3) 0.0252(3) 0.0042(2) -0.0007(2) 0.0119(2)
Zn8 0.0300(3) 0.0502(4) 0.0346(3) 0.0030(3) 0.0028(2) 0.0214(3)
C1 0.059(11) 0.073(5) 0.113(12) 0.014(9) -0.039(8) 0.034(8)
C1' 0.059(11) 0.073(5) 0.113(12) 0.014(9) -0.039(8) 0.034(8)
C2 0.047(7) 0.068(8) 0.074(9) -0.034(7) -0.007(6) 0.036(6)
C3 0.086(5) 0.059(4) 0.046(4) -0.012(3) 0.007(4) 0.024(4)
C4 0.046(3) 0.052(3) 0.049(4) 0.011(3) -0.005(3) 0.025(3)
O1 0.0363(19) 0.057(2) 0.037(2) 0.0031(18) -0.0053(16) 0.0273(18)
O2 0.047(2) 0.060(3) 0.069(3) -0.022(2) -0.006(2) 0.022(2)
O3 0.051(2) 0.044(2) 0.034(2) -0.0100(17) -0.0053(17) 0.0212(18)
O4 0.0298(17) 0.050(2) 0.038(2) 0.0097(17) -0.0041(15) 0.0183(16)

loop_
_atom_type_symbol
_atom_type_description
_atom_type_scat_dispersion_real
_atom_type_scat_dispersion_imag
_atom_type_scat_source
C C 0.0033 0.0016 'International Tables Vol C Tables 4.2.6.8 and 6.1.1.4'
H H 0.0000 0.0000 'International Tables Vol C Tables 4.2.6.8 and 6.1.1.4'
N N 0.0061 0.0033 'International Tables Vol C Tables 4.2.6.8 and 6.1.1.4'
O O 0.0106 0.0060 'International Tables Vol C Tables 4.2.6.8 and 6.1.1.4'
Zn Zn 0.2839 1.4301 'International Tables Vol C Tables 4.2.6.8 and 6.1.1.4'

loop_
_geom_angle_atom_site_label_1
_geom_angle_atom_site_label_2
_geom_angle_atom_site_label_3
_geom_angle
O1A C1A C2A 122.2(5)
O1A C1A C6A 117.0(4)
C2A C1A C6A 120.8(5)
C1A C2A C3A 121.7(5)
C4A C3A C2A 119.2(5)
C3A C4A C5A 122.0(5)
C7A C5A C6A 124.4(5)
C7A C5A C4A 116.2(5)
C6A C5A C4A 119.1(5)
O2A C6A C1A 117.7(4)
O2A C6A C5A 125.1(5)
C1A C6A C5A 117.2(4)
N1A C7A C5A 125.1(5)
C9A C8A C13A 125.0(6)
C9A C8A N1A 118.7(6)
C13A C8A N1A 116.2(6)
C10A C9A C8A 114.5(7)
C9A C10A C11A 124.6(7)
C10A C11A C12A 119.4(7)
C13A C12A C11A 116.7(7)
C12A C13A C8A 119.3(6)
C12A C13A N2A 124.8(6)
C8A C13A N2A 115.7(5)
N2A C14A C15A 125.3(5)
C20A C15A C16A 119.8(6)
C20A C15A C14A 123.8(5)
C16A C15A C14A 116.3(5)
C17A C16A C15A 121.6(6)
C16A C17A C18A 119.6(6)
C19A C18A C17A 120.6(6)
O4A C19A C18A 121.5(5)
O4A C19A C20A 118.4(5)
C18A C19A C20A 120.1(5)
O3A C20A C15A 126.2(5)
O3A C20A C19A 115.6(4)
C15A C20A C19A 118.1(5)
C7A N1A C8A 120.8(5)
C7A N1A Zn2 127.1(4)
C8A N1A Zn2 112.1(4)
C14A N2A C13A 121.1(5)
C14A N2A Zn2 127.4(4)
C13A N2A Zn2 111.3(4)
C1A O1A Zn5 119.7(3)
C1A O1A Zn1 110.7(3)
Zn5 O1A Zn1 121.79(17)
C6A O2A Zn2 127.8(3)
C6A O2A Zn1 106.5(3)
Zn2 O2A Zn1 121.55(15)
C20A O3A Zn2 127.7(3)
C20A O3A Zn3 110.2(3)
Zn2 O3A Zn3 119.90(16)
C19A O4A Zn3 112.1(3)
O1B C1B C2B 122.3(5)
O1B C1B C6B 117.7(5)
C2B C1B C6B 120.0(5)
C1B C2B C3B 120.7(6)
C4B C3B C2B 119.7(6)
C3B C4B C5B 121.2(6)
C4B C5B C6B 119.9(6)
C4B C5B C7B 116.0(6)
C6B C5B C7B 124.0(6)
O2B C6B C5B 125.5(5)
O2B C6B C1B 116.0(5)
C5B C6B C1B 118.5(5)
N1B C7B C5B 125.3(6)
N3B C8B N1B 123.5(6)
N3B C8B C13B 121.0(6)
N1B C8B C13B 115.4(5)
C8B N3B C10B 117.6(6)
C11B C10B N3B 121.3(6)
C10B C11B C12B 122.9(7)
C13B C12B C11B 116.1(7)
C12B C13B C8B 121.1(6)
C12B C13B N2B 123.6(6)
C8B C13B N2B 115.3(6)
N2B C14B C15B 125.4(5)
C16B C15B C20B 120.1(5)
C16B C15B C14B 116.7(5)
C20B C15B C14B 123.1(5)
C17B C16B C15B 121.6(5)
C16B C17B C18B 119.4(5)
C19B C18B C17B 120.7(5)
O4B C19B C18B 122.3(5)
O4B C19B C20B 117.1(4)
C18B C19B C20B 120.6(5)
O3B C20B C19B 117.0(4)
O3B C20B C15B 125.6(5)
C19B C20B C15B 117.4(5)
C7B N1B C8B 120.5(5)
C7B N1B Zn4 127.3(4)
C8B N1B Zn4 111.9(4)
C14B N2B C13B 120.0(5)
C14B N2B Zn4 127.3(4)
C13B N2B Zn4 112.6(4)
C1B O1B Zn1 113.8(3)
C6B O2B Zn4 129.0(3)
C6B O2B Zn1 111.1(3)
Zn4 O2B Zn1 119.56(17)
C20B O3B Zn4 127.8(3)
C20B O3B Zn5 106.1(3)
Zn4 O3B Zn5 121.04(17)
C19B O4B Zn7 123.6(3)
C19B O4B Zn5 109.0(3)
Zn7 O4B Zn5 123.71(17)
O1C C1C C2C 122.8(5)
O1C C1C C6C 116.8(5)
C2C C1C C6C 120.4(6)
C1C C2C C3C 121.0(6)
C4C C3C C2C 119.9(7)
C3C C4C C5C 121.6(7)
C6C C5C C7C 124.0(6)
C6C C5C C4C 118.6(6)
C7C C5C C4C 116.6(6)
O2C C6C C5C 124.8(5)
O2C C6C C1C 116.7(5)
C5C C6C C1C 118.4(5)
N1C C7C C5C 125.4(6)
N3C C8C N1C 123.4(6)
N3C C8C C13C 119.2(6)
N1C C8C C13C 117.3(6)
C10C N3C C8C 119.4(7)
N3C C10C C11C 120.4(8)
C12C C11C C10C 120.8(8)
C13C C12C C11C 119.5(7)
C12C C13C N2C 125.0(6)
C12C C13C C8C 120.4(6)
N2C C13C C8C 114.6(6)
N2C C14C C15C 125.8(5)
C16C C15C C20C 120.3(5)
C16C C15C C14C 115.5(5)
C20C C15C C14C 124.2(5)
C17C C16C C15C 121.3(5)
C16C C17C C18C 119.7(5)
C19C C18C C17C 120.3(5)
O4C C19C C18C 121.7(5)
O4C C19C C20C 116.5(4)
C18C C19C C20C 121.6(5)
O3C C20C C15C 126.0(5)
O3C C20C C19C 117.1(4)
C15C C20C C19C 116.9(4)
C7C N1C C8C 121.0(6)
C7C N1C Zn6 126.9(5)
C8C N1C Zn6 112.0(4)
C14C N2C C13C 118.5(5)
C14C N2C Zn6 126.6(4)
C13C N2C Zn6 115.0(4)
C1C O1C Zn7 114.7(3)
C6C O2C Zn6 128.8(3)
C6C O2C Zn7 111.0(3)
Zn6 O2C Zn7 119.79(16)
C20C O3C Zn6 126.8(3)
C20C O3C Zn3 103.9(3)
Zn6 O3C Zn3 122.85(15)
C19C O4C Zn1 126.4(3)
C19C O4C Zn3 107.9(3)
Zn1 O4C Zn3 123.64(16)
O1D C1D C2D 121.5(5)
O1D C1D C6D 116.8(4)
C2D C1D C6D 121.7(5)
C1D C2D C3D 120.9(5)
C4D C3D C2D 118.8(5)
C3D C4D C5D 122.4(5)
C4D C5D C6D 119.2(5)
C4D C5D C7D 116.1(5)
C6D C5D C7D 124.7(5)
O2D C6D C1D 117.2(4)
O2D C6D C5D 125.9(5)
C1D C6D C5D 116.9(5)
N1D C7D C5D 125.3(5)
N3D C8D N1D 125.0(6)
N3D C8D C13D 119.5(6)
N1D C8D C13D 115.5(5)
C8D N3D C10D 116.4(7)
C11D C10D N3D 120.6(7)
C12D C11D C10D 123.7(7)
C11D C12D C13D 117.2(7)
C12D C13D N2D 121.4(6)
C12D C13D C8D 122.5(6)
N2D C13D C8D 116.1(5)
N2D C14D C15D 126.4(5)
C16D C15D C20D 120.3(6)
C16D C15D C14D 116.4(5)
C20D C15D C14D 123.0(6)
C17D C16D C15D 121.3(6)
C16D C17D C18D 119.3(6)
C19D C18D C17D 120.9(6)
O4D C19D C18D 121.8(6)
O4D C19D C20D 117.4(5)
C18D C19D C20D 120.8(6)
O3D C20D C15D 125.6(5)
O3D C20D C19D 117.0(5)
C15D C20D C19D 117.4(5)
C7D N1D C8D 119.4(5)
C7D N1D Zn8 127.0(4)
C8D N1D Zn8 113.6(4)
C14D N2D C13D 120.5(5)
C14D N2D Zn8 126.5(4)
C13D N2D Zn8 112.9(4)
C1D O1D Zn3 124.0(3)
C1D O1D Zn7 109.7(3)
Zn3 O1D Zn7 122.09(16)
C6D O2D Zn8 127.3(3)
C6D O2D Zn7 104.9(3)
Zn8 O2D Zn7 122.11(16)
C20D O3D Zn8 128.4(3)
C20D O3D Zn5 110.3(3)
Zn8 O3D Zn5 121.02(17)
C19D O4D Zn5 113.5(3)
O4C Zn1 O1B 115.83(14)
O4C Zn1 O1A 119.32(14)
O1B Zn1 O1A 124.01(14)
O4C Zn1 O2B 102.70(14)
O1B Zn1 O2B 80.06(14)
O1A Zn1 O2B 96.52(14)
O4C Zn1 O2A 95.37(13)
O1B Zn1 O2A 87.56(13)
O1A Zn1 O2A 78.72(13)
O2B Zn1 O2A 161.22(13)
O3A Zn2 O2A 98.52(13)
O3A Zn2 O1 106.81(15)
O2A Zn2 O1 92.71(14)
O3A Zn2 N1A 151.02(17)
O2A Zn2 N1A 89.14(16)
O1 Zn2 N1A 100.65(17)
O3A Zn2 N2A 89.63(17)
O2A Zn2 N2A 167.31(16)
O1 Zn2 N2A 94.23(17)
N1A Zn2 N2A 79.14(19)
O1D Zn3 O4A 118.80(15)
O1D Zn3 O4C 118.79(14)
O4A Zn3 O4C 120.95(15)
O1D Zn3 O3A 103.74(13)
O4A Zn3 O3A 81.29(14)
O4C Zn3 O3A 96.98(14)
O1D Zn3 O3C 94.41(13)
O4A Zn3 O3C 84.64(14)
O4C Zn3 O3C 79.20(13)
O3A Zn3 O3C 160.84(13)
O2B Zn4 O3B 97.40(14)
O2B Zn4 O2 104.32(19)
O3B Zn4 O2 96.24(16)
O2B Zn4 N2B 148.57(17)
O3B Zn4 N2B 89.01(17)
O2 Zn4 N2B 105.5(2)
O2B Zn4 N1B 88.56(18)
O3B Zn4 N1B 163.06(18)
O2 Zn4 N1B 97.62(19)
N2B Zn4 N1B 77.9(2)
O1A Zn5 O4D 113.47(16)
O1A Zn5 O4B 120.49(14)
O4D Zn5 O4B 124.48(16)
O1A Zn5 O3D 103.01(14)
O4D Zn5 O3D 81.15(15)
O4B Zn5 O3D 98.15(14)
O1A Zn5 O3B 93.10(14)
O4D Zn5 O3B 86.02(15)
O4B Zn5 O3B 79.27(13)
O3D Zn5 O3B 162.41(14)
O2C Zn6 O3C 97.21(13)
O2C Zn6 O3 102.42(16)
O3C Zn6 O3 92.97(14)
O2C Zn6 N2C 150.14(17)
O3C Zn6 N2C 90.64(16)
O3 Zn6 N2C 105.90(18)
O2C Zn6 N1C 88.46(17)
O3C Zn6 N1C 167.07(19)
O3 Zn6 N1C 97.15(19)
N2C Zn6 N1C 78.9(2)
O4B Zn7 O1D 118.24(14)
O4B Zn7 O1C 119.25(15)
O1D Zn7 O1C 121.18(14)
O4B Zn7 O2C 105.08(14)
O1D Zn7 O2C 96.34(14)
O1C Zn7 O2C 80.19(14)
O4B Zn7 O2D 95.47(14)
O1D Zn7 O2D 78.87(13)
O1C Zn7 O2D 84.48(14)
O2C Zn7 O2D 158.54(13)
O2D Zn8 O3D 97.56(14)
O2D Zn8 N2D 165.53(17)
O3D Zn8 N2D 88.69(17)
O2D Zn8 O4 93.97(15)
O3D Zn8 O4 95.52(15)
N2D Zn8 O4 98.41(17)
O2D Zn8 N1D 89.68(16)
O3D Zn8 N1D 149.67(16)
N2D Zn8 N1D 78.6(2)
O4 Zn8 N1D 113.39(16)
C1 O1 C1' 25(2)
C1 O1 Zn2 130.9(10)
C1' O1 Zn2 126(2)
C2 O2 Zn4 116.0(5)
C3 O3 Zn6 130.0(4)
C4 O4 Zn8 117.3(3)

loop_
_geom_bond_atom_site_label_1
_geom_bond_atom_site_label_2
_geom_bond_distance
C1A O1A 1.352(6)
C1A C2A 1.381(7)
C1A C6A 1.414(7)
C2A C3A 1.385(8)
C3A C4A 1.341(8)
C4A C5A 1.427(8)
C5A C7A 1.414(8)
C5A C6A 1.425(7)
C6A O2A 1.322(6)
C7A N1A 1.298(7)
C8A C9A 1.353(9)
C8A C13A 1.396(9)
C8A N1A 1.407(8)
C9A C10A 1.344(10)
C10A C11A 1.391(12)
C11A C12A 1.412(11)
C12A C13A 1.378(8)
C13A N2A 1.409(8)
C14A N2A 1.294(8)
C14A C15A 1.447(8)
C15A C20A 1.403(7)
C15A C16A 1.409(8)
C16A C17A 1.360(9)
C17A C18A 1.404(9)
C18A C19A 1.386(8)
C19A O4A 1.342(6)
C19A C20A 1.436(8)
C20A O3A 1.341(6)
N1A Zn2 2.060(5)
N2A Zn2 2.071(4)
O1A Zn5 1.967(3)
O1A Zn1 1.996(3)
O2A Zn2 2.007(3)
O2A Zn1 2.167(3)
O3A Zn2 1.993(3)
O3A Zn3 2.088(3)
O4A Zn3 1.986(4)
C1B O1B 1.334(6)
C1B C2B 1.386(8)
C1B C6B 1.419(8)
C2B C3B 1.406(9)
C3B C4B 1.362(10)
C4B C5B 1.404(9)
C5B C6B 1.411(8)
C5B C7B 1.427(9)
C6B O2B 1.338(6)
C7B N1B 1.299(8)
C8B N3B 1.346(8)
C8B N1B 1.399(8)
C8B C13B 1.407(9)
N3B C10B 1.384(10)
C10B C11B 1.336(11)
C11B C12B 1.383(9)
C12B C13B 1.367(9)
C13B N2B 1.414(7)
C14B N2B 1.292(8)
C14B C15B 1.446(8)
C15B C16B 1.380(8)
C15B C20B 1.436(7)
C16B C17B 1.369(8)
C17B C18B 1.402(8)
C18B C19B 1.383(7)
C19B O4B 1.362(6)
C19B C20B 1.417(7)
C20B O3B 1.322(6)
N1B Zn4 2.094(5)
N2B Zn4 2.059(5)
O1B Zn1 1.988(3)
O2B Zn4 1.988(4)
O2B Zn1 2.093(4)
O3B Zn4 2.017(3)
O3B Zn5 2.135(3)
O4B Zn7 1.970(3)
O4B Zn5 1.999(4)
C1C O1C 1.336(7)
C1C C2C 1.387(8)
C1C C6C 1.431(8)
C2C C3C 1.393(10)
C3C C4C 1.360(11)
C4C C5C 1.437(10)
C5C C6C 1.414(9)
C5C C7C 1.424(10)
C6C O2C 1.328(6)
C7C N1C 1.282(8)
C8C N3C 1.371(9)
C8C N1C 1.393(8)
C8C C13C 1.407(9)
N3C C10C 1.338(10)
C10C C11C 1.386(11)
C11C C12C 1.342(10)
C12C C13C 1.339(9)
C13C N2C 1.396(8)
C14C N2C 1.292(7)
C14C C15C 1.433(8)
C15C C16C 1.414(8)
C15C C20C 1.416(7)
C16C C17C 1.354(9)
C17C C18C 1.407(8)
C18C C19C 1.375(7)
C19C O4C 1.366(6)
C19C C20C 1.424(7)
C20C O3C 1.330(6)
N1C Zn6 2.088(5)
N2C Zn6 2.056(5)
O1C Zn7 1.981(3)
O2C Zn6 1.987(3)
O2C Zn7 2.101(3)
O3C Zn6 1.999(3)
O3C Zn3 2.149(3)
O4C Zn1 1.965(3)
O4C Zn3 1.990(3)
C1D O1D 1.368(6)
C1D C2D 1.385(7)
C1D C6D 1.405(7)
C2D C3D 1.389(8)
C3D C4D 1.347(8)
C4D C5D 1.417(8)
C5D C6D 1.422(7)
C5D C7D 1.426(8)
C6D O2D 1.332(6)
C7D N1D 1.294(7)
C8D N3D 1.374(8)
C8D N1D 1.406(7)
C8D C13D 1.409(9)
N3D C10D 1.411(10)
C10D C11D 1.349(11)
C11D C12D 1.331(10)
C12D C13D 1.345(8)
C13D N2D 1.406(8)
C14D N2D 1.283(8)
C14D C15D 1.451(9)
C15D C16D 1.411(9)
C15D C20D 1.413(8)
C16D C17D 1.365(10)
C17D C18D 1.411(9)
C18D C19D 1.376(9)
C19D O4D 1.345(7)
C19D C20D 1.436(8)
C20D O3D 1.317(7)
N1D Zn8 2.087(5)
N2D Zn8 2.077(5)
O1D Zn3 1.950(3)
O1D Zn7 1.981(3)
O2D Zn8 2.008(3)
O2D Zn7 2.155(3)
O3D Zn8 2.020(4)
O3D Zn5 2.106(3)
O4D Zn5 1.972(4)
Zn2 O1 2.059(4)
Zn4 O2 2.021(5)
Zn6 O3 2.050(4)
Zn8 O4 2.077(4)
C1 O1 1.419(5)
C1' O1 1.420(5)
C2 O2 1.524(16)
C3 O3 1.416(8)
C4 O4 1.442(7)

loop_
_geom_torsion_atom_site_label_1
_geom_torsion_atom_site_label_2
_geom_torsion_atom_site_label_3
_geom_torsion_atom_site_label_4
_geom_torsion
O1A C1A C2A C3A 177.6(5)
C6A C1A C2A C3A -4.3(8)
C1A C2A C3A C4A 2.6(9)
C2A C3A C4A C5A 1.0(9)
C3A C4A C5A C7A 171.1(5)
C3A C4A C5A C6A -2.8(8)
O1A C1A C6A O2A 1.5(7)
C2A C1A C6A O2A -176.6(5)
O1A C1A C6A C5A -179.5(4)
C2A C1A C6A C5A 2.3(7)
C7A C5A C6A O2A 6.6(8)
C4A C5A C6A O2A 180.0(5)
C7A C5A C6A C1A -172.3(5)
C4A C5A C6A C1A 1.1(7)
C6A C5A C7A N1A 0.9(9)
C4A C5A C7A N1A -172.6(6)
C13A C8A C9A C10A 2.4(11)
N1A C8A C9A C10A -174.5(6)
C8A C9A C10A C11A 4.1(12)
C9A C10A C11A C12A -6.3(13)
C10A C11A C12A C13A 1.9(11)
C11A C12A C13A C8A 3.9(10)
C11A C12A C13A N2A 178.9(6)
C9A C8A C13A C12A -6.5(11)
N1A C8A C13A C12A 170.4(6)
C9A C8A C13A N2A 178.1(6)
N1A C8A C13A N2A -5.0(9)
N2A C14A C15A C20A -2.4(9)
N2A C14A C15A C16A -178.9(6)
C20A C15A C16A C17A -1.6(9)
C14A C15A C16A C17A 175.1(6)
C15A C16A C17A C18A 0.6(10)
C16A C17A C18A C19A -1.7(10)
C17A C18A C19A O4A -176.3(5)
C17A C18A C19A C20A 3.6(9)
C16A C15A C20A O3A -179.8(5)
C14A C15A C20A O3A 3.8(9)
C16A C15A C20A C19A 3.4(8)
C14A C15A C20A C19A -173.0(5)
O4A C19A C20A O3A -1.6(7)
C18A C19A C20A O3A 178.4(5)
O4A C19A C20A C15A 175.5(5)
C18A C19A C20A C15A -4.5(8)
C5A C7A N1A C8A 166.8(6)
C5A C7A N1A Zn2 -11.7(9)
C9A C8A N1A C7A -14.5(9)
C13A C8A N1A C7A 168.4(6)
C9A C8A N1A Zn2 164.1(5)
C13A C8A N1A Zn2 -13.0(7)
C15A C14A N2A C13A 174.4(6)
C15A C14A N2A Zn2 -0.3(9)
C12A C13A N2A C14A 29.6(10)
C8A C13A N2A C14A -155.3(6)
C12A C13A N2A Zn2 -154.9(6)
C8A C13A N2A Zn2 20.3(7)
C2A C1A O1A Zn5 -56.2(6)
C6A C1A O1A Zn5 125.6(4)
C2A C1A O1A Zn1 154.0(4)
C6A C1A O1A Zn1 -24.2(5)
C1A C6A O2A Zn2 176.7(3)
C5A C6A O2A Zn2 -2.2(7)
C1A C6A O2A Zn1 19.5(5)
C5A C6A O2A Zn1 -159.4(4)
C15A C20A O3A Zn2 -2.2(7)
C19A C20A O3A Zn2 174.6(3)
C15A C20A O3A Zn3 -165.2(4)
C19A C20A O3A Zn3 11.6(5)
C18A C19A O4A Zn3 170.0(4)
C20A C19A O4A Zn3 -10.0(6)
O1B C1B C2B C3B 178.4(6)
C6B C1B C2B C3B -1.1(9)
C1B C2B C3B C4B -1.6(11)
C2B C3B C4B C5B 3.3(13)
C3B C4B C5B C6B -2.4(12)
C3B C4B C5B C7B -179.4(8)
C4B C5B C6B O2B -177.8(6)
C7B C5B C6B O2B -1.1(11)
C4B C5B C6B C1B -0.3(10)
C7B C5B C6B C1B 176.4(6)
O1B C1B C6B O2B 0.2(7)
C2B C1B C6B O2B 179.8(5)
O1B C1B C6B C5B -177.6(5)
C2B C1B C6B C5B 2.0(8)
C4B C5B C7B N1B -177.8(7)
C6B C5B C7B N1B 5.3(12)
N1B C8B N3B C10B -178.5(6)
C13B C8B N3B C10B -1.9(9)
C8B N3B C10B C11B 1.3(10)
N3B C10B C11B C12B 0.4(11)
C10B C11B C12B C13B -1.4(10)
C11B C12B C13B C8B 0.7(9)
C11B C12B C13B N2B 177.5(6)
N3B C8B C13B C12B 1.0(10)
N1B C8B C13B C12B 177.8(6)
N3B C8B C13B N2B -176.0(6)
N1B C8B C13B N2B 0.8(8)
N2B C14B C15B C16B 176.5(6)
N2B C14B C15B C20B 0.7(9)
C20B C15B C16B C17B 3.4(9)
C14B C15B C16B C17B -172.5(5)
C15B C16B C17B C18B 0.5(9)
C16B C17B C18B C19B -3.1(8)
C17B C18B C19B O4B 179.2(5)
C17B C18B C19B C20B 1.6(8)
O4B C19B C20B O3B 1.9(7)
C18B C19B C20B O3B 179.7(5)
O4B C19B C20B C15B -175.4(4)
C18B C19B C20B C15B 2.3(7)
C16B C15B C20B O3B 178.1(5)
C14B C15B C20B O3B -6.2(8)
C16B C15B C20B C19B -4.8(8)
C14B C15B C20B C19B 170.9(5)
C5B C7B N1B C8B -177.5(6)
C5B C7B N1B Zn4 -4.0(10)
N3B C8B N1B C7B -28.2(9)
C13B C8B N1B C7B 155.1(6)
N3B C8B N1B Zn4 157.5(5)
C13B C8B N1B Zn4 -19.3(7)
C15B C14B N2B C13B -171.7(6)
C15B C14B N2B Zn4 12.1(9)
C12B C13B N2B C14B 24.8(9)
C8B C13B N2B C14B -158.2(6)
C12B C13B N2B Zn4 -158.4(5)
C8B C13B N2B Zn4 18.5(7)
C2B C1B O1B Zn1 -170.9(4)
C6B C1B O1B Zn1 8.7(6)
C5B C6B O2B Zn4 -4.1(8)
C1B C6B O2B Zn4 178.3(3)
C5B C6B O2B Zn1 169.2(5)
C1B C6B O2B Zn1 -8.4(6)
C19B C20B O3B Zn4 -179.0(3)
C15B C20B O3B Zn4 -1.9(7)
C19B C20B O3B Zn5 -24.4(5)
C15B C20B O3B Zn5 152.7(4)
C18B C19B O4B Zn7 46.9(6)
C20B C19B O4B Zn7 -135.4(4)
C18B C19B O4B Zn5 -154.0(4)
C20B C19B O4B Zn5 23.7(5)
O1C C1C C2C C3C -178.8(7)
C6C C1C C2C C3C 1.4(11)
C1C C2C C3C C4C -2.3(12)
C2C C3C C4C C5C 0.9(13)
C3C C4C C5C C6C 1.4(13)
C3C C4C C5C C7C -168.9(8)
C7C C5C C6C O2C -10.8(12)
C4C C5C C6C O2C 179.6(7)
C7C C5C C6C C1C 167.3(7)
C4C C5C C6C C1C -2.2(10)
O1C C1C C6C O2C -0.6(8)
C2C C1C C6C O2C 179.2(6)
O1C C1C C6C C5C -178.9(6)
C2C C1C C6C C5C 0.9(10)
C6C C5C C7C N1C 7.1(13)
C4C C5C C7C N1C 176.9(8)
N1C C8C N3C C10C 176.9(8)
C13C C8C N3C C10C 0.3(12)
C8C N3C C10C C11C -5.2(14)
N3C C10C C11C C12C 7.3(15)
C10C C11C C12C C13C -4.1(14)
C11C C12C C13C N2C 178.6(8)
C11C C12C C13C C8C -0.8(12)
N3C C8C C13C C12C 2.8(11)
N1C C8C C13C C12C -174.0(7)
N3C C8C C13C N2C -176.7(6)
N1C C8C C13C N2C 6.5(9)
N2C C14C C15C C16C 177.8(6)
N2C C14C C15C C20C -0.3(9)
C20C C15C C16C C17C -0.2(9)
C14C C15C C16C C17C -178.5(6)
C15C C16C C17C C18C -0.3(10)
C16C C17C C18C C19C -0.1(9)
C17C C18C C19C O4C 175.9(5)
C17C C18C C19C C20C 1.0(9)
C16C C15C C20C O3C -177.6(5)
C14C C15C C20C O3C 0.4(8)
C16C C15C C20C C19C 1.1(8)
C14C C15C C20C C19C 179.2(5)
O4C C19C C20C O3C 2.2(7)
C18C C19C C20C O3C 177.3(5)
O4C C19C C20C C15C -176.6(4)
C18C C19C C20C C15C -1.5(8)
C5C C7C N1C C8C -171.2(8)
C5C C7C N1C Zn6 6.0(12)
N3C C8C N1C C7C -13.9(11)
C13C C8C N1C C7C 162.7(7)
N3C C8C N1C Zn6 168.5(6)
C13C C8C N1C Zn6 -14.8(8)
C15C C14C N2C C13C -177.4(6)
C15C C14C N2C Zn6 0.6(8)
C12C C13C N2C C14C 4.3(10)
C8C C13C N2C C14C -176.3(6)
C12C C13C N2C Zn6 -174.0(6)
C8C C13C N2C Zn6 5.4(7)
C2C C1C O1C Zn7 -173.6(5)
C6C C1C O1C Zn7 6.2(7)
C5C C6C O2C Zn6 0.4(9)
C1C C6C O2C Zn6 -177.8(4)
C5C C6C O2C Zn7 173.3(6)
C1C C6C O2C Zn7 -4.8(6)
C15C C20C O3C Zn6 -0.8(7)
C19C C20C O3C Zn6 -179.6(3)
C15C C20C O3C Zn3 151.1(4)
C19C C20C O3C Zn3 -27.6(5)
C18C C19C O4C Zn1 48.2(7)
C20C C19C O4C Zn1 -136.7(4)
C18C C19C O4C Zn3 -147.7(4)
C20C C19C O4C Zn3 27.4(5)
O1D C1D C2D C3D -176.6(5)
C6D C1D C2D C3D 1.3(8)
C1D C2D C3D C4D 1.1(8)
C2D C3D C4D C5D -1.6(8)
C3D C4D C5D C6D -0.2(8)
C3D C4D C5D C7D 178.6(5)
O1D C1D C6D O2D -3.8(6)
C2D C1D C6D O2D 178.2(4)
O1D C1D C6D C5D 175.0(4)
C2D C1D C6D C5D -3.0(7)
C4D C5D C6D O2D -178.8(5)
C7D C5D C6D O2D 2.5(8)
C4D C5D C6D C1D 2.4(7)
C7D C5D C6D C1D -176.2(5)
C4D C5D C7D N1D 179.2(5)
C6D C5D C7D N1D -2.1(9)
N1D C8D N3D C10D -173.9(6)
C13D C8D N3D C10D 3.9(9)
C8D N3D C10D C11D -1.8(11)
N3D C10D C11D C12D -0.7(12)
C10D C11D C12D C13D 0.8(11)
C11D C12D C13D N2D -178.0(6)
C11D C12D C13D C8D 1.5(10)
N3D C8D C13D C12D -4.0(9)
N1D C8D C13D C12D 174.0(6)
N3D C8D C13D N2D 175.6(6)
N1D C8D C13D N2D -6.4(8)
N2D C14D C15D C16D -178.1(6)
N2D C14D C15D C20D -4.8(10)
C20D C15D C16D C17D -1.5(10)
C14D C15D C16D C17D 172.1(6)
C15D C16D C17D C18D -0.2(11)
C16D C17D C18D C19D 1.4(11)
C17D C18D C19D O4D -180.0(6)
C17D C18D C19D C20D -1.0(10)
C16D C15D C20D O3D -178.2(6)
C14D C15D C20D O3D 8.7(10)
C16D C15D C20D C19D 1.8(9)
C14D C15D C20D C19D -171.3(6)
O4D C19D C20D O3D -1.5(8)
C18D C19D C20D O3D 179.4(6)
O4D C19D C20D C15D 178.4(5)
C18D C19D C20D C15D -0.7(9)
C5D C7D N1D C8D 177.3(5)
C5D C7D N1D Zn8 -1.6(8)
N3D C8D N1D C7D -8.9(9)
C13D C8D N1D C7D 173.2(5)
N3D C8D N1D Zn8 170.1(5)
C13D C8D N1D Zn8 -7.8(6)
C15D C14D N2D C13D 172.7(6)
C15D C14D N2D Zn8 -7.4(9)
C12D C13D N2D C14D 16.9(9)
C8D C13D N2D C14D -162.6(6)
C12D C13D N2D Zn8 -163.0(5)
C8D C13D N2D Zn8 17.4(6)
C2D C1D O1D Zn3 -48.7(6)
C6D C1D O1D Zn3 133.3(4)
C2D C1D O1D Zn7 154.1(4)
C6D C1D O1D Zn7 -23.9(5)
C1D C6D O2D Zn8 179.7(3)
C5D C6D O2D Zn8 0.9(7)
C1D C6D O2D Zn7 26.4(5)
C5D C6D O2D Zn7 -152.3(4)
C15D C20D O3D Zn8 0.3(8)
C19D C20D O3D Zn8 -179.8(4)
C15D C20D O3D Zn5 -173.7(5)
C19D C20D O3D Zn5 6.2(6)
C18D C19D O4D Zn5 174.6(5)
C20D C19D O4D Zn5 -4.5(7)
C19C O4C Zn1 O1B -92.6(4)
Zn3 O4C Zn1 O1B 105.7(2)
C19C O4C Zn1 O1A 97.4(4)
Zn3 O4C Zn1 O1A -64.3(2)
C19C O4C Zn1 O2B -7.6(4)
Zn3 O4C Zn1 O2B -169.34(19)
C19C O4C Zn1 O2A 177.5(4)
Zn3 O4C Zn1 O2A 15.8(2)
C1B O1B Zn1 O4C 89.4(4)
C1B O1B Zn1 O1A -101.2(3)
C1B O1B Zn1 O2B -10.0(3)
C1B O1B Zn1 O2A -175.8(3)
C1A O1A Zn1 O4C 115.8(3)
Zn5 O1A Zn1 O4C -33.3(3)
C1A O1A Zn1 O1B -53.3(4)
Zn5 O1A Zn1 O1B 157.64(17)
C1A O1A Zn1 O2B -135.6(3)
Zn5 O1A Zn1 O2B 75.3(2)
C1A O1A Zn1 O2A 26.0(3)
Zn5 O1A Zn1 O2A -123.1(2)
C6B O2B Zn1 O4C -104.5(3)
Zn4 O2B Zn1 O4C 69.5(2)
C6B O2B Zn1 O1B 10.0(3)
Zn4 O2B Zn1 O1B -176.0(2)
C6B O2B Zn1 O1A 133.4(3)
Zn4 O2B Zn1 O1A -52.5(2)
C6B O2B Zn1 O2A 59.4(6)
Zn4 O2B Zn1 O2A -126.5(4)
C6A O2A Zn1 O4C -143.6(3)
Zn2 O2A Zn1 O4C 57.52(19)
C6A O2A Zn1 O1B 100.7(3)
Zn2 O2A Zn1 O1B -58.20(19)
C6A O2A Zn1 O1A -24.7(3)
Zn2 O2A Zn1 O1A 176.4(2)
C6A O2A Zn1 O2B 52.2(5)
Zn2 O2A Zn1 O2B -106.7(4)
C20A O3A Zn2 O2A -170.4(4)
Zn3 O3A Zn2 O2A -8.8(2)
C20A O3A Zn2 O1 94.2(4)
Zn3 O3A Zn2 O1 -104.28(19)
C20A O3A Zn2 N1A -66.5(5)
Zn3 O3A Zn2 N1A 95.0(4)
C20A O3A Zn2 N2A -0.1(4)
Zn3 O3A Zn2 N2A 161.4(2)
C6A O2A Zn2 O3A 146.8(4)
Zn1 O2A Zn2 O3A -59.09(19)
C6A O2A Zn2 O1 -105.7(4)
Zn1 O2A Zn2 O1 48.4(2)
C6A O2A Zn2 N1A -5.1(4)
Zn1 O2A Zn2 N1A 149.0(2)
C6A O2A Zn2 N2A 17.4(9)
Zn1 O2A Zn2 N2A 171.5(7)
C7A N1A Zn2 O3A -94.3(6)
C8A N1A Zn2 O3A 87.1(5)
C7A N1A Zn2 O2A 11.9(5)
C8A N1A Zn2 O2A -166.7(4)
C7A N1A Zn2 O1 104.5(5)
C8A N1A Zn2 O1 -74.1(4)
C7A N1A Zn2 N2A -163.2(5)
C8A N1A Zn2 N2A 18.2(4)
C14A N2A Zn2 O3A 1.3(5)
C13A N2A Zn2 O3A -173.8(4)
C14A N2A Zn2 O2A 131.5(7)
C13A N2A Zn2 O2A -43.6(10)
C14A N2A Zn2 O1 -105.5(5)
C13A N2A Zn2 O1 79.3(4)
C14A N2A Zn2 N1A 154.5(5)
C13A N2A Zn2 N1A -20.7(4)
C1D O1D Zn3 O4A 96.3(4)
Zn7 O1D Zn3 O4A -109.2(2)
C1D O1D Zn3 O4C -97.3(4)
Zn7 O1D Zn3 O4C 57.2(2)
C1D O1D Zn3 O3A 8.8(4)
Zn7 O1D Zn3 O3A 163.25(18)
C1D O1D Zn3 O3C -177.4(4)
Zn7 O1D Zn3 O3C -22.9(2)
C19A O4A Zn3 O1D -88.6(4)
C19A O4A Zn3 O4C 105.3(3)
C19A O4A Zn3 O3A 12.3(3)
C19A O4A Zn3 O3C 179.3(4)
C19C O4C Zn3 O1D -121.1(3)
Zn1 O4C Zn3 O1D 43.5(3)
C19C O4C Zn3 O4A 45.0(3)
Zn1 O4C Zn3 O4A -150.42(19)
C19C O4C Zn3 O3A 129.0(3)
Zn1 O4C Zn3 O3A -66.4(2)
C19C O4C Zn3 O3C -32.0(3)
Zn1 O4C Zn3 O3C 132.6(2)
C20A O3A Zn3 O1D 104.5(3)
Zn2 O3A Zn3 O1D -60.0(2)
C20A O3A Zn3 O4A -13.2(3)
Zn2 O3A Zn3 O4A -177.7(2)
C20A O3A Zn3 O4C -133.5(3)
Zn2 O3A Zn3 O4C 61.98(19)
C20A O3A Zn3 O3C -56.4(5)
Zn2 O3A Zn3 O3C 139.1(3)
C20C O3C Zn3 O1D 151.2(3)
Zn6 O3C Zn3 O1D -55.4(2)
C20C O3C Zn3 O4A -90.3(3)
Zn6 O3C Zn3 O4A 63.1(2)
C20C O3C Zn3 O4C 32.7(3)
Zn6 O3C Zn3 O4C -173.9(2)
C20C O3C Zn3 O3A -47.4(5)
Zn6 O3C Zn3 O3A 106.0(4)
C6B O2B Zn4 O3B 168.2(4)
Zn1 O2B Zn4 O3B -4.7(2)
C6B O2B Zn4 O2 -93.4(4)
Zn1 O2B Zn4 O2 93.8(2)
C6B O2B Zn4 N2B 67.9(6)
Zn1 O2B Zn4 N2B -105.0(3)
C6B O2B Zn4 N1B 4.1(4)
Zn1 O2B Zn4 N1B -168.7(2)
C20B O3B Zn4 O2B -139.6(4)
Zn5 O3B Zn4 O2B 69.1(2)
C20B O3B Zn4 O2 115.1(4)
Zn5 O3B Zn4 O2 -36.2(2)
C20B O3B Zn4 N2B 9.6(4)
Zn5 O3B Zn4 N2B -141.7(2)
C20B O3B Zn4 N1B -29.7(8)
Zn5 O3B Zn4 N1B 178.9(5)
C14B N2B Zn4 O2B 88.0(6)
C13B N2B Zn4 O2B -88.4(5)
C14B N2B Zn4 O3B -14.6(5)
C13B N2B Zn4 O3B 169.0(4)
C14B N2B Zn4 O2 -110.8(5)
C13B N2B Zn4 O2 72.8(4)
C14B N2B Zn4 N1B 154.5(5)
C13B N2B Zn4 N1B -21.9(4)
C7B N1B Zn4 O2B -0.2(6)
C8B N1B Zn4 O2B 173.7(4)
C7B N1B Zn4 O3B -111.2(7)
C8B N1B Zn4 O3B 62.7(8)
C7B N1B Zn4 O2 104.1(6)
C8B N1B Zn4 O2 -82.0(4)
C7B N1B Zn4 N2B -151.6(6)
C8B N1B Zn4 N2B 22.3(4)
C1A O1A Zn5 O4D 99.4(3)
Zn1 O1A Zn5 O4D -114.2(2)
C1A O1A Zn5 O4B -94.2(3)
Zn1 O1A Zn5 O4B 52.2(2)
C1A O1A Zn5 O3D 13.5(4)
Zn1 O1A Zn5 O3D 159.95(19)
C1A O1A Zn5 O3B -173.6(3)
Zn1 O1A Zn5 O3B -27.2(2)
C19D O4D Zn5 O1A -94.5(4)
C19D O4D Zn5 O4B 99.8(4)
C19D O4D Zn5 O3D 5.9(4)
C19D O4D Zn5 O3B 173.9(4)
C19B O4B Zn5 O1A -115.0(3)
Zn7 O4B Zn5 O1A 44.1(3)
C19B O4B Zn5 O4D 49.8(3)
Zn7 O4B Zn5 O4D -151.09(19)
C19B O4B Zn5 O3D 134.7(3)
Zn7 O4B Zn5 O3D -66.3(2)
C19B O4B Zn5 O3B -27.7(3)
Zn7 O4B Zn5 O3B 131.4(2)
C20D O3D Zn5 O1A 105.5(3)
Zn8 O3D Zn5 O1A -69.0(2)
C20D O3D Zn5 O4D -6.6(4)
Zn8 O3D Zn5 O4D 178.8(2)
C20D O3D Zn5 O4B -130.5(3)
Zn8 O3D Zn5 O4B 55.0(2)
C20D O3D Zn5 O3B -50.3(6)
Zn8 O3D Zn5 O3B 135.2(4)
C20B O3B Zn5 O1A 149.1(3)
Zn4 O3B Zn5 O1A -54.2(2)
C20B O3B Zn5 O4D -97.6(3)
Zn4 O3B Zn5 O4D 59.2(2)
C20B O3B Zn5 O4B 28.6(3)
Zn4 O3B Zn5 O4B -174.6(2)
C20B O3B Zn5 O3D -54.5(6)
Zn4 O3B Zn5 O3D 102.3(5)
C6C O2C Zn6 O3C 176.6(4)
Zn7 O2C Zn6 O3C 4.2(2)
C6C O2C Zn6 O3 -88.8(5)
Zn7 O2C Zn6 O3 98.8(2)
C6C O2C Zn6 N2C 72.5(6)
Zn7 O2C Zn6 N2C -99.9(3)
C6C O2C Zn6 N1C 8.2(5)
Zn7 O2C Zn6 N1C -164.2(2)
C20C O3C Zn6 O2C -150.3(4)
Zn3 O3C Zn6 O2C 62.6(2)
C20C O3C Zn6 O3 106.8(4)
Zn3 O3C Zn6 O3 -40.3(2)
C20C O3C Zn6 N2C 0.8(4)
Zn3 O3C Zn6 N2C -146.3(2)
C20C O3C Zn6 N1C -34.8(10)
Zn3 O3C Zn6 N1C 178.1(9)
C14C N2C Zn6 O2C 105.0(5)
C13C N2C Zn6 O2C -76.8(5)
C14C N2C Zn6 O3C -0.7(5)
C13C N2C Zn6 O3C 177.4(4)
C14C N2C Zn6 O3 -94.0(5)
C13C N2C Zn6 O3 84.1(4)
C14C N2C Zn6 N1C 171.6(5)
C13C N2C Zn6 N1C -10.2(4)
C7C N1C Zn6 O2C -11.4(6)
C8C N1C Zn6 O2C 166.0(5)
C7C N1C Zn6 O3C -127.8(8)
C8C N1C Zn6 O3C 49.7(11)
C7C N1C Zn6 O3 90.9(6)
C8C N1C Zn6 O3 -91.6(5)
C7C N1C Zn6 N2C -164.2(7)
C8C N1C Zn6 N2C 13.2(5)
C19B O4B Zn7 O1D 94.5(4)
Zn5 O4B Zn7 O1D -61.6(2)
C19B O4B Zn7 O1C -98.5(4)
Zn5 O4B Zn7 O1C 105.4(2)
C19B O4B Zn7 O2C -11.5(4)
Zn5 O4B Zn7 O2C -167.55(18)
C19B O4B Zn7 O2D 174.8(4)
Zn5 O4B Zn7 O2D 18.7(2)
C1D O1D Zn7 O4B 119.0(3)
Zn3 O1D Zn7 O4B -38.7(3)
C1D O1D Zn7 O1C -47.8(3)
Zn3 O1D Zn7 O1C 154.51(18)
C1D O1D Zn7 O2C -130.1(3)
Zn3 O1D Zn7 O2C 72.2(2)
C1D O1D Zn7 O2D 28.7(3)
Zn3 O1D Zn7 O2D -129.0(2)
C1C O1C Zn7 O4B 95.2(4)
C1C O1C Zn7 O1D -98.2(4)
C1C O1C Zn7 O2C -6.7(4)
C1C O1C Zn7 O2D -171.6(4)
C6C O2C Zn7 O4B -111.6(4)
Zn6 O2C Zn7 O4B 62.0(2)
C6C O2C Zn7 O1D 126.8(4)
Zn6 O2C Zn7 O1D -59.5(2)
C6C O2C Zn7 O1C 6.2(4)
Zn6 O2C Zn7 O1C 179.8(2)
C6C O2C Zn7 O2D 51.2(6)
Zn6 O2C Zn7 O2D -135.1(3)
C6D O2D Zn7 O4B -147.8(3)
Zn8 O2D Zn7 O4B 57.2(2)
C6D O2D Zn7 O1D -30.1(3)
Zn8 O2D Zn7 O1D 174.9(2)
C6D O2D Zn7 O1C 93.3(3)
Zn8 O2D Zn7 O1C -61.7(2)
C6D O2D Zn7 O2C 48.8(5)
Zn8 O2D Zn7 O2C -106.2(4)
C6D O2D Zn8 O3D 147.4(4)
Zn7 O2D Zn8 O3D -63.5(2)
C6D O2D Zn8 N2D 32.4(9)
Zn7 O2D Zn8 N2D -178.5(7)
C6D O2D Zn8 O4 -116.5(4)
Zn7 O2D Zn8 O4 32.6(2)
C6D O2D Zn8 N1D -3.1(4)
Zn7 O2D Zn8 N1D 146.0(2)
C20D O3D Zn8 O2D -175.1(4)
Zn5 O3D Zn8 O2D -1.6(2)
C20D O3D Zn8 N2D -8.2(4)
Zn5 O3D Zn8 N2D 165.3(2)
C20D O3D Zn8 O4 90.2(4)
Zn5 O3D Zn8 O4 -96.4(2)
C20D O3D Zn8 N1D -72.6(5)
Zn5 O3D Zn8 N1D 100.9(3)
C14D N2D Zn8 O2D 127.5(7)
C13D N2D Zn8 O2D -52.6(9)
C14D N2D Zn8 O3D 11.5(5)
C13D N2D Zn8 O3D -168.6(4)
C14D N2D Zn8 O4 -83.9(5)
C13D N2D Zn8 O4 96.0(4)
C14D N2D Zn8 N1D 163.8(5)
C13D N2D Zn8 N1D -16.3(4)
C7D N1D Zn8 O2D 3.4(5)
C8D N1D Zn8 O2D -175.5(4)
C7D N1D Zn8 O3D -101.1(5)
C8D N1D Zn8 O3D 80.0(5)
C7D N1D Zn8 N2D -168.0(5)
C8D N1D Zn8 N2D 13.0(4)
C7D N1D Zn8 O4 97.6(5)
C8D N1D Zn8 O4 -81.3(4)
O3A Zn2 O1 C1 -89.7(10)
O2A Zn2 O1 C1 170.6(10)
N1A Zn2 O1 C1 80.9(10)
N2A Zn2 O1 C1 1.2(10)
O3A Zn2 O1 C1' -121(3)
O2A Zn2 O1 C1' 140(3)
N1A Zn2 O1 C1' 50(3)
N2A Zn2 O1 C1' -30(3)
O2B Zn4 O2 C2 17.3(7)
O3B Zn4 O2 C2 116.6(6)
N2B Zn4 O2 C2 -152.7(6)
N1B Zn4 O2 C2 -73.2(7)
O2C Zn6 O3 C3 97.5(6)
O3C Zn6 O3 C3 -164.4(6)
N2C Zn6 O3 C3 -72.9(6)
N1C Zn6 O3 C3 7.6(6)
O2D Zn8 O4 C4 -107.4(4)
O3D Zn8 O4 C4 -9.4(4)
N2D Zn8 O4 C4 80.1(4)
N1D Zn8 O4 C4 161.2(4)

loop_
_platon_squeeze_void_nr
_platon_squeeze_void_average_x
_platon_squeeze_void_average_y
_platon_squeeze_void_average_z
_platon_squeeze_void_volume
_platon_squeeze_void_count_electrons
_platon_squeeze_void_content
1 0.000 0.000 -0.004 3973 1677 ' '
2 0.023 0.537 0.634 29 4 ' '
3 0.333 0.667 0.608 3971 1677 ' '
4 0.129 0.819 0.967 29 5 ' '
5 0.153 0.357 0.700 29 5 ' '
6 0.181 0.310 -0.033 29 4 ' '
7 0.204 0.847 0.699 29 5 ' '
8 0.310 0.129 0.033 29 6 ' '
9 0.357 0.204 0.300 29 4 ' '
10 0.667 0.333 0.275 3971 1677 ' '
11 0.463 0.486 0.634 29 5 ' '
12 0.486 0.023 0.366 29 5 ' '
13 0.514 0.977 0.634 29 4 ' '
14 0.537 0.514 0.366 29 5 ' '
15 0.643 0.796 0.699 29 6 ' '
16 0.690 0.871 -0.033 29 4 ' '
17 0.796 0.153 0.300 29 5 ' '
18 0.819 0.690 0.033 29 5 ' '
19 0.847 0.643 0.300 29 4 ' '
20 0.871 0.181 0.033 29 5 ' '
21 0.977 0.463 0.366 29 6 ' '
